data_7243423
loop_
_publ_author_name
'Divya, Indira S.'
'Amrutha, Surendran'
'SeethaLekshmi, Sunil'
'Varughese, Sunil'

_publ_section_title
;
 Molecular salts of quinine: a crystal engineering route to enhance the
 aqueous solubility
;
_journal_issue 39
_journal_name_full CrystEngComm
_journal_page_first 6942
_journal_page_last 6951
_journal_paper_doi 10.1039/D1CE00791B
_journal_volume 23
_journal_year 2021
_chemical_formula_moiety 'C20 H25 N2 O2, C O2, 3(O)'
_chemical_formula_sum 'C21 H25 N2 O7'
_chemical_formula_weight 417.43
_space_group_crystal_system monoclinic
_space_group_IT_number 5
_space_group_name_Hall 'C 2y'
_space_group_name_H-M_alt 'C 1 2 1'
_atom_sites_solution_hydrogens mixed
_audit_creation_date 2020-10-12
_audit_creation_method
;
Olex2 1.3
(compiled 2020.07.16 svn.r6f6c53a7 for OlexSys, GUI svn.r6139)
;
_audit_update_record
;
2020-10-13 deposited with the CCDC.	2021-08-23 downloaded from the CCDC.
;
_cell_angle_alpha 90
_cell_angle_beta 121.541(7)
_cell_angle_gamma 90
_cell_formula_units_Z 4
_cell_length_a 21.387(10)
_cell_length_b 6.419(3)
_cell_length_c 18.467(8)
_cell_measurement_reflns_used 1530
_cell_measurement_temperature 298
_cell_measurement_theta_max 27.4
_cell_measurement_theta_min 3.1
_cell_volume 2160.7(17)
_computing_cell_refinement
;
CrystalClear-SM Expert 2.1 b29 (Rigaku, 2013)
;
_computing_data_collection
;
CrystalClear-SM Expert 2.1 b29 (Rigaku, 2013)
;
_computing_data_reduction
;
CrystalClear-SM Expert 2.1 b29 (Rigaku, 2013)
;
_computing_molecular_graphics 'Olex2 1.3 (Dolomanov et al., 2009)'
_computing_publication_material 'Olex2 1.3 (Dolomanov et al., 2009)'
_computing_structure_refinement 'SHELXL 2018/3 (Sheldrick, 2015)'
_diffrn_ambient_temperature 298
_diffrn_measured_fraction_theta_full 0.990
_diffrn_measured_fraction_theta_max 0.990
_diffrn_measurement_device_type 'Rigaku Saturn 724+ HG'
_diffrn_measurement_method '\w scans'
_diffrn_radiation_monochromator graphite
_diffrn_radiation_type MoK\a
_diffrn_radiation_wavelength 0.71073
_diffrn_reflns_av_R_equivalents 0.0661
_diffrn_reflns_av_unetI/netI 0.0961
_diffrn_reflns_Laue_measured_fraction_full 0.990
_diffrn_reflns_Laue_measured_fraction_max 0.990
_diffrn_reflns_limit_h_max 25
_diffrn_reflns_limit_h_min -16
_diffrn_reflns_limit_k_max 7
_diffrn_reflns_limit_k_min -7
_diffrn_reflns_limit_l_max 21
_diffrn_reflns_limit_l_min -22
_diffrn_reflns_number 8062
_diffrn_reflns_point_group_measured_fraction_full 0.957
_diffrn_reflns_point_group_measured_fraction_max 0.957
_diffrn_reflns_theta_full 25.242
_diffrn_reflns_theta_max 25.248
_diffrn_reflns_theta_min 3.114
_diffrn_source_current 40.0
_diffrn_source_power 2.0
_diffrn_source_voltage 50.0
_exptl_absorpt_coefficient_mu 0.097
_exptl_absorpt_correction_T_max 1.00
_exptl_absorpt_correction_T_min 0.892
_exptl_absorpt_correction_type empirical
_exptl_absorpt_process_details 'Jacobson, Unpublished Results'
_exptl_crystal_colour 'clear colourless'
_exptl_crystal_colour_lustre clear
_exptl_crystal_colour_primary colourless
_exptl_crystal_density_diffrn 1.283
_exptl_crystal_density_method 'not measured'
_exptl_crystal_description block
_exptl_crystal_F_000 884
_exptl_crystal_size_max 0.2
_exptl_crystal_size_mid 0.19
_exptl_crystal_size_min 0.16
_refine_diff_density_max 0.598
_refine_diff_density_min -0.384
_refine_diff_density_rms 0.080
_refine_ls_abs_structure_details
;
 Flack x determined using 725 quotients [(I+)-(I-)]/[(I+)+(I-)]
 (Parsons, Flack and Wagner, Acta Cryst. B69 (2013) 249-259).
;
_refine_ls_abs_structure_Flack -0.1(10)
_refine_ls_extinction_method none
_refine_ls_goodness_of_fit_ref 0.950
_refine_ls_hydrogen_treatment mixed
_refine_ls_matrix_type full
_refine_ls_number_parameters 260
_refine_ls_number_reflns 3738
_refine_ls_number_restraints 1
_refine_ls_restrained_S_all 0.950
_refine_ls_R_factor_all 0.1078
_refine_ls_R_factor_gt 0.0728
_refine_ls_shift/su_max 0.000
_refine_ls_shift/su_mean 0.000
_refine_ls_structure_factor_coef Fsqd
_refine_ls_weighting_details 'w=1/[\s^2^(Fo^2^)+(0.1330P)^2^] where P=(Fo^2^+2Fc^2^)/3'
_refine_ls_weighting_scheme calc
_refine_ls_wR_factor_gt 0.1904
_refine_ls_wR_factor_ref 0.2199
_reflns_Friedel_coverage 0.762
_reflns_Friedel_fraction_full 0.916
_reflns_Friedel_fraction_max 0.916
_reflns_number_gt 2277
_reflns_number_total 3738
_reflns_threshold_expression 'I > 2\s(I)'
_cod_data_source_file d1ce00791b2.cif
_cod_data_source_block datam_CCDC3
_cod_depositor_comments 'Adding full bibliography for 7243420--7243429.cif.'
_cod_original_cell_volume 2160.8(17)
_cod_database_code 7243423
_shelx_shelxl_version_number 2018/3
_shelx_space_group_comment
;
The symmetry employed for this shelxl refinement is uniquely defined
by the following loop, which should always be used as a source of
symmetry information in preference to the above space-group names.
They are only intended as comments.
;
_shelx_estimated_absorpt_t_max 0.985
_shelx_estimated_absorpt_t_min 0.981
_olex2_refinement_description
;
1. Fixed Uiso
 At 1.2 times of:
  All C(H) groups, All C(H,H) groups
 At 1.5 times of:
  All C(H,H,H) groups, All O(H) groups
2.a Ternary CH refined with riding coordinates:
 C4(H4), C6(H6), C9(H9), C11(H11)
2.b Secondary CH2 refined with riding coordinates:
 C2(H2A,H2B), C3(H3A,H3B), C5(H5A,H5B), C10(H10A,H10B)
2.c Me refined with riding coordinates:
 C22(H22A,H22B,H22C)
2.d Aromatic/amide H refined with riding coordinates:
 C7(H7), C14(H14), C15(H15), C19(H19), C23(H23), C24(H24)
2.e Tetrahedral OH refined with riding coordinates:
 O12(H12)
2.f X=CH2 refined with riding coordinates:
 C8(H8A,H8B)
;
_olex2_submission_special_instructions 'No special instructions were received'

loop_
_space_group_symop_operation_xyz
'x, y, z'
'-x, y, -z'
'x+1/2, y+1/2, z'
'-x+1/2, y+1/2, -z'

loop_
_atom_site_label
_atom_site_type_symbol
_atom_site_fract_x
_atom_site_fract_y
_atom_site_fract_z
_atom_site_U_iso_or_equiv
_atom_site_adp_type
_atom_site_occupancy
_atom_site_site_symmetry_order
_atom_site_calc_flag
_atom_site_refinement_flags_posn
_atom_site_refinement_flags_adp
_atom_site_refinement_flags_occupancy
_atom_site_disorder_assembly
_atom_site_disorder_group
O12 O 0.6607(2) 0.5577(7) 0.7301(3) 0.0439(12) Uani 1 1 d . . . . .
H12 H 0.632747 0.576800 0.679053 0.066 Uiso 1 1 calc R U . . .
O21 O 0.5049(3) -0.2638(10) 0.7903(4) 0.0716(17) Uani 1 1 d . . . . .
N1 N 0.6973(3) 0.1190(9) 0.6843(3) 0.0394(13) Uani 1 1 d . . . . .
H1 H 0.643(4) 0.092(13) 0.653(5) 0.06(2) Uiso 1 1 d . . . . .
N16 N 0.6686(3) 0.3865(11) 0.9984(3) 0.0485(15) Uani 1 1 d . . . . .
C2 C 0.7096(4) 0.2757(13) 0.6340(4) 0.0507(19) Uani 1 1 d . . . . .
H2A H 0.673925 0.387000 0.616854 0.061 Uiso 1 1 calc R U . . .
H2B H 0.703357 0.211113 0.583138 0.061 Uiso 1 1 calc R U . . .
C3 C 0.7883(4) 0.3667(15) 0.6879(5) 0.056(2) Uani 1 1 d . . . . .
H3A H 0.814716 0.346889 0.658849 0.067 Uiso 1 1 calc R U . . .
H3B H 0.786123 0.514751 0.696899 0.067 Uiso 1 1 calc R U . . .
C4 C 0.8273(4) 0.2517(11) 0.7733(4) 0.0445(17) Uani 1 1 d . . . . .
H4 H 0.877679 0.303671 0.808317 0.053 Uiso 1 1 calc R U . . .
C5 C 0.7862(3) 0.2882(12) 0.8199(4) 0.0413(16) Uani 1 1 d . . . . .
H5A H 0.784031 0.436269 0.828912 0.050 Uiso 1 1 calc R U . . .
H5B H 0.811948 0.220162 0.874864 0.050 Uiso 1 1 calc R U . . .
C6 C 0.7079(3) 0.1998(10) 0.7663(4) 0.0338(14) Uani 1 1 d . . . . .
H6 H 0.704295 0.081060 0.797198 0.041 Uiso 1 1 calc R U . . .
C7 C 0.8738(5) -0.1052(14) 0.8362(6) 0.066(2) Uani 1 1 d . . . . .
H7 H 0.855431 -0.121515 0.871642 0.079 Uiso 1 1 calc R U . . .
C8 C 0.9349(6) -0.190(2) 0.8588(9) 0.123(5) Uani 1 1 d . . . . .
H8A H 0.955068 -0.176620 0.824993 0.148 Uiso 1 1 calc R U . . .
H8B H 0.959648 -0.264529 0.909340 0.148 Uiso 1 1 calc R U . . .
C9 C 0.8289(3) 0.0190(12) 0.7565(4) 0.0430(17) Uani 1 1 d . . . . .
H9 H 0.850687 0.002517 0.721473 0.052 Uiso 1 1 calc R U . . .
C10 C 0.7488(4) -0.0589(11) 0.7044(5) 0.0451(17) Uani 1 1 d . . . . .
H10A H 0.739645 -0.122655 0.652107 0.054 Uiso 1 1 calc R U . . .
H10B H 0.740755 -0.163294 0.736675 0.054 Uiso 1 1 calc R U . . .
C11 C 0.6477(3) 0.3615(11) 0.7522(4) 0.0362(15) Uani 1 1 d . . . . .
H11 H 0.599379 0.311271 0.707549 0.043 Uiso 1 1 calc R U . . .
C13 C 0.6503(3) 0.3736(11) 0.8352(4) 0.0347(15) Uani 1 1 d . . . . .
C14 C 0.6863(3) 0.5315(12) 0.8900(4) 0.0438(17) Uani 1 1 d . . . . .
H14 H 0.706457 0.639635 0.875248 0.053 Uiso 1 1 calc R U . . .
C15 C 0.6927(4) 0.5292(13) 0.9701(4) 0.0486(18) Uani 1 1 d . . . . .
H15 H 0.716706 0.641532 1.005914 0.058 Uiso 1 1 calc R U . . .
C17 C 0.6305(3) 0.2274(12) 0.9432(4) 0.0403(16) Uani 1 1 d . . . . .
C18 C 0.6180(3) 0.2142(11) 0.8600(4) 0.0376(15) Uani 1 1 d . . . . .
C19 C 0.5762(3) 0.0480(11) 0.8078(4) 0.0418(16) Uani 1 1 d . . . . .
H19 H 0.567473 0.038222 0.752976 0.050 Uiso 1 1 calc R U . . .
C20 C 0.5483(4) -0.0990(12) 0.8360(5) 0.0503(19) Uani 1 1 d . . . . .
C22 C 0.4863(5) -0.2814(18) 0.7059(6) 0.081(3) Uani 1 1 d . . . . .
H22A H 0.455959 -0.402146 0.680723 0.122 Uiso 1 1 calc R U . . .
H22B H 0.459910 -0.159296 0.675030 0.122 Uiso 1 1 calc R U . . .
H22C H 0.530088 -0.295024 0.704038 0.122 Uiso 1 1 calc R U . . .
C23 C 0.5640(4) -0.0935(12) 0.9202(5) 0.0517(19) Uani 1 1 d . . . . .
H23 H 0.547416 -0.199113 0.940541 0.062 Uiso 1 1 calc R U . . .
C24 C 0.6035(4) 0.0678(14) 0.9712(5) 0.054(2) Uani 1 1 d . . . . .
H24 H 0.612999 0.072526 1.026441 0.064 Uiso 1 1 calc R U . . .
O25 O 0.5558(3) 0.9824(9) 0.5847(3) 0.0604(15) Uani 1 1 d . . . . .
O26 O 0.5735(4) 0.6617(11) 0.5610(4) 0.101(3) Uani 1 1 d . . . . .
C27 C 0.5381(4) 0.8213(12) 0.5420(4) 0.0493(18) Uani 1 1 d . . . . .
O91 O 0.3398(10) 0.308(3) 0.5811(11) 0.240(7) Uiso 1 1 d . . . . .
O92 O 0.1972(10) 0.241(4) 0.4966(12) 0.261(8) Uiso 1 1 d . . . . .
O90 O 0.5391(3) 0.3159(12) 0.4354(4) 0.0867(19) Uiso 1 1 d . . . . .

loop_
_atom_site_aniso_label
_atom_site_aniso_U_11
_atom_site_aniso_U_22
_atom_site_aniso_U_33
_atom_site_aniso_U_23
_atom_site_aniso_U_13
_atom_site_aniso_U_12
O12 0.045(3) 0.043(3) 0.037(2) 0.010(2) 0.017(2) 0.008(2)
O21 0.079(4) 0.061(4) 0.095(4) -0.021(3) 0.060(4) -0.030(3)
N1 0.040(3) 0.042(3) 0.031(3) -0.009(2) 0.014(2) -0.001(3)
N16 0.049(3) 0.056(4) 0.039(3) 0.001(3) 0.023(3) 0.006(3)
C2 0.067(5) 0.052(5) 0.034(3) 0.011(3) 0.027(3) 0.014(4)
C3 0.057(4) 0.057(5) 0.063(5) 0.022(4) 0.038(4) 0.008(4)
C4 0.035(3) 0.041(5) 0.053(4) 0.008(3) 0.020(3) 0.002(3)
C5 0.035(3) 0.048(5) 0.033(3) -0.004(3) 0.012(3) 0.004(3)
C6 0.037(3) 0.031(4) 0.032(3) 0.001(3) 0.017(3) 0.003(3)
C7 0.059(5) 0.057(6) 0.076(5) 0.020(4) 0.030(4) 0.017(4)
C8 0.073(6) 0.127(11) 0.170(12) 0.073(10) 0.062(7) 0.032(8)
C9 0.043(4) 0.049(5) 0.046(4) 0.003(3) 0.030(3) 0.007(3)
C10 0.052(4) 0.036(4) 0.050(4) -0.004(3) 0.028(3) 0.004(3)
C11 0.028(3) 0.041(4) 0.033(3) -0.001(3) 0.011(3) -0.003(3)
C13 0.029(3) 0.038(4) 0.032(3) -0.003(3) 0.013(3) 0.004(3)
C14 0.040(4) 0.048(5) 0.042(4) -0.001(4) 0.020(3) 0.003(3)
C15 0.043(4) 0.052(5) 0.041(4) -0.012(4) 0.015(3) 0.001(4)
C17 0.036(3) 0.045(4) 0.040(3) 0.001(3) 0.021(3) 0.005(3)
C18 0.030(3) 0.042(4) 0.039(3) 0.004(3) 0.017(3) 0.008(3)
C19 0.041(3) 0.042(4) 0.044(4) -0.002(3) 0.024(3) -0.005(3)
C20 0.045(4) 0.042(5) 0.067(5) -0.002(4) 0.032(4) 0.000(4)
C22 0.070(6) 0.085(7) 0.096(7) -0.029(6) 0.048(5) -0.040(5)
C23 0.067(5) 0.038(5) 0.067(5) 0.013(4) 0.047(4) 0.009(4)
C24 0.056(4) 0.066(6) 0.048(4) 0.016(4) 0.033(4) 0.015(4)
O25 0.050(3) 0.053(4) 0.046(3) -0.010(3) 0.003(2) -0.001(3)
O26 0.108(5) 0.059(4) 0.060(4) -0.001(3) -0.008(4) 0.042(4)
C27 0.056(4) 0.036(5) 0.033(3) 0.000(3) 0.007(3) 0.000(4)

loop_
_atom_type_symbol
_atom_type_description
_atom_type_scat_dispersion_real
_atom_type_scat_dispersion_imag
_atom_type_scat_source
C C 0.0033 0.0016 'International Tables Vol C Tables 4.2.6.8 and 6.1.1.4'
H H 0.0000 0.0000 'International Tables Vol C Tables 4.2.6.8 and 6.1.1.4'
N N 0.0061 0.0033 'International Tables Vol C Tables 4.2.6.8 and 6.1.1.4'
O O 0.0106 0.0060 'International Tables Vol C Tables 4.2.6.8 and 6.1.1.4'

loop_
_geom_angle_atom_site_label_1
_geom_angle_atom_site_label_2
_geom_angle_atom_site_label_3
_geom_angle
_geom_angle_site_symmetry_1
_geom_angle_site_symmetry_3
_geom_angle_publ_flag
C11 O12 H12 109.5 . . ?
C20 O21 C22 117.2(6) . . ?
C2 N1 H1 107(4) . . ?
C2 N1 C6 114.5(5) . . ?
C2 N1 C10 109.0(5) . . ?
C6 N1 H1 99(4) . . ?
C10 N1 H1 119(5) . . ?
C10 N1 C6 108.1(5) . . ?
C15 N16 C17 115.8(6) . . ?
N1 C2 H2A 109.7 . . ?
N1 C2 H2B 109.7 . . ?
N1 C2 C3 110.0(5) . . ?
H2A C2 H2B 108.2 . . ?
C3 C2 H2A 109.7 . . ?
C3 C2 H2B 109.7 . . ?
C2 C3 H3A 110.2 . . ?
C2 C3 H3B 110.2 . . ?
H3A C3 H3B 108.5 . . ?
C4 C3 C2 107.6(6) . . ?
C4 C3 H3A 110.2 . . ?
C4 C3 H3B 110.2 . . ?
C3 C4 H4 109.4 . . ?
C3 C4 C5 109.8(6) . . ?
C5 C4 H4 109.4 . . ?
C9 C4 C3 108.6(6) . . ?
C9 C4 H4 109.4 . . ?
C9 C4 C5 110.1(6) . . ?
C4 C5 H5A 109.8 . . ?
C4 C5 H5B 109.8 . . ?
C4 C5 C6 109.4(5) . . ?
H5A C5 H5B 108.2 . . ?
C6 C5 H5A 109.8 . . ?
C6 C5 H5B 109.8 . . ?
N1 C6 C5 108.4(5) . . ?
N1 C6 H6 107.6 . . ?
N1 C6 C11 112.6(5) . . ?
C5 C6 H6 107.6 . . ?
C5 C6 C11 112.7(5) . . ?
C11 C6 H6 107.6 . . ?
C8 C7 H7 117.5 . . ?
C8 C7 C9 124.9(9) . . ?
C9 C7 H7 117.5 . . ?
C7 C8 H8A 120.0 . . ?
C7 C8 H8B 120.0 . . ?
H8A C8 H8B 120.0 . . ?
C4 C9 H9 108.0 . . ?
C4 C9 C10 107.9(5) . . ?
C7 C9 C4 113.0(6) . . ?
C7 C9 H9 108.0 . . ?
C7 C9 C10 111.8(6) . . ?
C10 C9 H9 108.0 . . ?
N1 C10 C9 109.9(6) . . ?
N1 C10 H10A 109.7 . . ?
N1 C10 H10B 109.7 . . ?
C9 C10 H10A 109.7 . . ?
C9 C10 H10B 109.7 . . ?
H10A C10 H10B 108.2 . . ?
O12 C11 C6 111.9(5) . . ?
O12 C11 H11 109.6 . . ?
O12 C11 C13 110.1(5) . . ?
C6 C11 H11 109.6 . . ?
C13 C11 C6 106.0(5) . . ?
C13 C11 H11 109.6 . . ?
C14 C13 C11 120.3(6) . . ?
C14 C13 C18 118.4(6) . . ?
C18 C13 C11 121.3(6) . . ?
C13 C14 H14 120.6 . . ?
C13 C14 C15 118.8(7) . . ?
C15 C14 H14 120.6 . . ?
N16 C15 C14 126.3(7) . . ?
N16 C15 H15 116.8 . . ?
C14 C15 H15 116.8 . . ?
N16 C17 C18 123.7(6) . . ?
N16 C17 C24 117.9(6) . . ?
C24 C17 C18 118.4(7) . . ?
C17 C18 C13 116.9(6) . . ?
C19 C18 C13 124.2(6) . . ?
C19 C18 C17 118.8(6) . . ?
C18 C19 H19 119.5 . . ?
C20 C19 C18 121.0(6) . . ?
C20 C19 H19 119.5 . . ?
O21 C20 C23 113.2(7) . . ?
C19 C20 O21 126.3(7) . . ?
C19 C20 C23 120.5(7) . . ?
O21 C22 H22A 109.5 . . ?
O21 C22 H22B 109.5 . . ?
O21 C22 H22C 109.5 . . ?
H22A C22 H22B 109.5 . . ?
H22A C22 H22C 109.5 . . ?
H22B C22 H22C 109.5 . . ?
C20 C23 H23 120.4 . . ?
C24 C23 C20 119.2(7) . . ?
C24 C23 H23 120.4 . . ?
C17 C24 H24 119.0 . . ?
C23 C24 C17 121.9(7) . . ?
C23 C24 H24 119.0 . . ?
O25 C27 C27 116.6(5) . 2_656 ?
O26 C27 O25 126.0(6) . . ?
O26 C27 C27 117.3(5) . 2_656 ?

loop_
_geom_bond_atom_site_label_1
_geom_bond_atom_site_label_2
_geom_bond_distance
_geom_bond_site_symmetry_2
_geom_bond_publ_flag
O12 H12 0.8200 . ?
O12 C11 1.396(8) . ?
O21 C20 1.368(9) . ?
O21 C22 1.396(11) . ?
N1 H1 1.00(8) . ?
N1 C2 1.483(9) . ?
N1 C6 1.501(8) . ?
N1 C10 1.492(9) . ?
N16 C15 1.290(10) . ?
N16 C17 1.370(10) . ?
C2 H2A 0.9700 . ?
C2 H2B 0.9700 . ?
C2 C3 1.553(11) . ?
C3 H3A 0.9700 . ?
C3 H3B 0.9700 . ?
C3 C4 1.534(10) . ?
C4 H4 0.9800 . ?
C4 C5 1.536(9) . ?
C4 C9 1.529(10) . ?
C5 H5A 0.9700 . ?
C5 H5B 0.9700 . ?
C5 C6 1.539(8) . ?
C6 H6 0.9800 . ?
C6 C11 1.567(9) . ?
C7 H7 0.9300 . ?
C7 C8 1.267(12) . ?
C7 C9 1.498(11) . ?
C8 H8A 0.9300 . ?
C8 H8B 0.9300 . ?
C9 H9 0.9800 . ?
C9 C10 1.545(10) . ?
C10 H10A 0.9700 . ?
C10 H10B 0.9700 . ?
C11 H11 0.9800 . ?
C11 C13 1.506(8) . ?
C13 C14 1.353(9) . ?
C13 C18 1.437(10) . ?
C14 H14 0.9300 . ?
C14 C15 1.412(10) . ?
C15 H15 0.9300 . ?
C17 C18 1.417(9) . ?
C17 C24 1.402(11) . ?
C18 C19 1.402(10) . ?
C19 H19 0.9300 . ?
C19 C20 1.358(10) . ?
C20 C23 1.410(10) . ?
C22 H22A 0.9600 . ?
C22 H22B 0.9600 . ?
C22 H22C 0.9600 . ?
C23 H23 0.9300 . ?
C23 C24 1.357(12) . ?
C24 H24 0.9300 . ?
O25 C27 1.233(9) . ?
O26 C27 1.211(9) . ?
C27 C27 1.556(13) 2_656 ?

loop_
_geom_torsion_atom_site_label_1
_geom_torsion_atom_site_label_2
_geom_torsion_atom_site_label_3
_geom_torsion_atom_site_label_4
_geom_torsion
_geom_torsion_site_symmetry_1
_geom_torsion_site_symmetry_2
_geom_torsion_site_symmetry_3
_geom_torsion_site_symmetry_4
_geom_torsion_publ_flag
O12 C11 C13 C14 -21.7(7) . . . . ?
O12 C11 C13 C18 161.1(5) . . . . ?
O21 C20 C23 C24 -176.8(7) . . . . ?
N1 C2 C3 C4 3.2(9) . . . . ?
N1 C6 C11 O12 -78.0(7) . . . . ?
N1 C6 C11 C13 162.0(5) . . . . ?
N16 C17 C18 C13 2.9(9) . . . . ?
N16 C17 C18 C19 -177.9(6) . . . . ?
N16 C17 C24 C23 178.6(6) . . . . ?
C2 N1 C6 C5 -57.2(7) . . . . ?
C2 N1 C6 C11 68.2(7) . . . . ?
C2 N1 C10 C9 60.1(7) . . . . ?
C2 C3 C4 C5 -61.2(8) . . . . ?
C2 C3 C4 C9 59.2(7) . . . . ?
C3 C4 C5 C6 61.7(8) . . . . ?
C3 C4 C9 C7 173.1(6) . . . . ?
C3 C4 C9 C10 -62.8(7) . . . . ?
C4 C5 C6 N1 -3.2(7) . . . . ?
C4 C5 C6 C11 -128.6(6) . . . . ?
C4 C9 C10 N1 3.0(7) . . . . ?
C5 C4 C9 C7 -66.7(7) . . . . ?
C5 C4 C9 C10 57.4(7) . . . . ?
C5 C6 C11 O12 45.0(7) . . . . ?
C5 C6 C11 C13 -75.0(6) . . . . ?
C6 N1 C2 C3 57.5(8) . . . . ?
C6 N1 C10 C9 -64.9(7) . . . . ?
C6 C11 C13 C14 99.5(7) . . . . ?
C6 C11 C13 C18 -77.6(6) . . . . ?
C7 C9 C10 N1 127.8(7) . . . . ?
C8 C7 C9 C4 -109.8(12) . . . . ?
C8 C7 C9 C10 128.2(12) . . . . ?
C9 C4 C5 C6 -57.8(7) . . . . ?
C10 N1 C2 C3 -63.7(7) . . . . ?
C10 N1 C6 C5 64.5(7) . . . . ?
C10 N1 C6 C11 -170.1(5) . . . . ?
C11 C13 C14 C15 -175.0(6) . . . . ?
C11 C13 C18 C17 173.0(5) . . . . ?
C11 C13 C18 C19 -6.2(9) . . . . ?
C13 C14 C15 N16 1.5(10) . . . . ?
C13 C18 C19 C20 178.9(6) . . . . ?
C14 C13 C18 C17 -4.1(8) . . . . ?
C14 C13 C18 C19 176.7(6) . . . . ?
C15 N16 C17 C18 0.5(9) . . . . ?
C15 N16 C17 C24 179.6(6) . . . . ?
C17 N16 C15 C14 -2.8(10) . . . . ?
C17 C18 C19 C20 -0.3(9) . . . . ?
C18 C13 C14 C15 2.2(9) . . . . ?
C18 C17 C24 C23 -2.2(10) . . . . ?
C18 C19 C20 O21 177.7(7) . . . . ?
C18 C19 C20 C23 -3.3(10) . . . . ?
C19 C20 C23 C24 4.1(10) . . . . ?
C20 C23 C24 C17 -1.3(11) . . . . ?
C22 O21 C20 C19 -1.2(11) . . . . ?
C22 O21 C20 C23 179.7(7) . . . . ?
C24 C17 C18 C13 -176.2(6) . . . . ?
C24 C17 C18 C19 3.0(9) . . . . ?
